data_7706493
loop_
_publ_author_name
'Ouellette, Erik T.'
'Carpentier, Ambre'
'Joseph Brackbill, I.'
'Lohrey, Trevor D.'
'Douair, Iskander'
'Maron, Laurent'
'Bergman, Robert G.'
'Arnold, John'

_publ_section_title
;
 \s or \p? Bonding interactions in a series of rhenium metallotetrylenes.
;
_journal_issue 6
_journal_name_full 'Dalton transactions (Cambridge, England : 2003)'
_journal_page_first 2083
_journal_page_last 2092
_journal_paper_doi 10.1039/d1dt00129a
_journal_volume 50
_journal_year 2021
_chemical_formula_moiety 'C49 H69 N4 Re Si'
_chemical_formula_sum 'C49 H69 N4 Re Si'
_chemical_formula_weight 928.37
_chemical_melting_point 488(4)
_chemical_name_systematic (BDI)Re(\m-\h5:\h1-C5H4)(SiH[PhC(NtBu)2])
_chemical_properties_physical Air-sensitive
_space_group_crystal_system monoclinic
_space_group_IT_number 14
_space_group_name_Hall '-P 2ybc'
_space_group_name_H-M_alt 'P 1 21/c 1'
_atom_sites_solution_hydrogens geom
_atom_sites_solution_primary dual
_atom_sites_solution_secondary difmap
_audit_creation_date 2019-08-27
_audit_creation_method
;
Olex2 1.2
(compiled 2018.05.29 svn.r3508 for OlexSys, GUI svn.r5506)
;
_audit_update_record
;
2020-12-08 deposited with the CCDC.	2021-01-22 downloaded from the CCDC.
;
_cell_angle_alpha 90
_cell_angle_beta 96.1530(10)
_cell_angle_gamma 90
_cell_formula_units_Z 4
_cell_length_a 22.1653(8)
_cell_length_b 10.2310(4)
_cell_length_c 19.6887(7)
_cell_measurement_reflns_used 61901
_cell_measurement_temperature 100
_cell_measurement_theta_max 27.097
_cell_measurement_theta_min 2.134
_cell_volume 4439.1(3)
_computing_cell_refinement 'SAINT V8.38A Bruker, Madison WI'
_computing_data_collection 'Bruker APEX3 Bruker, Madison WI'
_computing_data_reduction 'SAINT V8.38A Bruker, Madison WI'
_computing_molecular_graphics 'Olex2 (Dolomanov et al., 2009)'
_computing_publication_material 'Olex2 (Dolomanov et al., 2009)'
_computing_structure_refinement 'ShelXL (Sheldrick, 2015)'
_computing_structure_solution 'ShelXT (Sheldrick, 2015)'
_diffrn_ambient_temperature 100
_diffrn_detector_area_resol_mean 10.42
_diffrn_measured_fraction_theta_full 1.000
_diffrn_measured_fraction_theta_max 1.000
_diffrn_measurement_device_type 'Bruker D8 with PHOTON-II CPAD detector'
_diffrn_measurement_method '\f and \w shutterless scans'
_diffrn_radiation_monochromator 'silicon 111'
_diffrn_radiation_type synchrotron
_diffrn_radiation_wavelength 0.7288
_diffrn_reflns_av_R_equivalents 0.0422
_diffrn_reflns_av_unetI/netI 0.0260
_diffrn_reflns_Laue_measured_fraction_full 1.000
_diffrn_reflns_Laue_measured_fraction_max 1.000
_diffrn_reflns_limit_h_max 27
_diffrn_reflns_limit_h_min -27
_diffrn_reflns_limit_k_max 12
_diffrn_reflns_limit_k_min -12
_diffrn_reflns_limit_l_max 24
_diffrn_reflns_limit_l_min -24
_diffrn_reflns_number 61901
_diffrn_reflns_point_group_measured_fraction_full 1.000
_diffrn_reflns_point_group_measured_fraction_max 1.000
_diffrn_reflns_theta_full 25.930
_diffrn_reflns_theta_max 27.097
_diffrn_reflns_theta_min 2.134
_diffrn_source 'Advanced Light Source, station 12.2.1'
_diffrn_standards_number 0
_exptl_absorpt_coefficient_mu 2.966
_exptl_absorpt_correction_T_max 0.7462
_exptl_absorpt_correction_T_min 0.6638
_exptl_absorpt_correction_type multi-scan
_exptl_absorpt_process_details SADABS
_exptl_crystal_colour green
_exptl_crystal_colour_primary green
_exptl_crystal_density_diffrn 1.389
_exptl_crystal_description block
_exptl_crystal_F_000 1920
_exptl_crystal_recrystallization_method 'Re-crystallisation from solvent: diethyl ether'
_exptl_crystal_size_max 0.055
_exptl_crystal_size_mid 0.025
_exptl_crystal_size_min 0.025
_refine_diff_density_max 0.454
_refine_diff_density_min -0.618
_refine_diff_density_rms 0.067
_refine_ls_extinction_method none
_refine_ls_goodness_of_fit_ref 1.065
_refine_ls_hydrogen_treatment mixed
_refine_ls_matrix_type full
_refine_ls_number_parameters 516
_refine_ls_number_reflns 9088
_refine_ls_number_restraints 0
_refine_ls_restrained_S_all 1.065
_refine_ls_R_factor_all 0.0227
_refine_ls_R_factor_gt 0.0193
_refine_ls_shift/su_max 0.002
_refine_ls_shift/su_mean 0.000
_refine_ls_structure_factor_coef Fsqd
_refine_ls_weighting_details 'w=1/[\s^2^(Fo^2^)+(0.0064P)^2^+4.2828P] where P=(Fo^2^+2Fc^2^)/3'
_refine_ls_weighting_scheme calc
_refine_ls_wR_factor_gt 0.0409
_refine_ls_wR_factor_ref 0.0422
_reflns_Friedel_coverage 0.000
_reflns_number_gt 8331
_reflns_number_total 9088
_reflns_threshold_expression 'I > 2\s(I)'
_cod_data_source_file d1dt00129a2.cif
_cod_data_source_block 1b_ReSiH
_cod_depositor_comments
;
The following automatic conversions were performed:

data item '_chemical_melting_point' value '484-491' was changed to
'488(4)' -- the average value was taken and precision was estimated.

data item '_atom_sites_solution_secondary' value 'diffmap' was
changed to 'difmap'.

Automatic conversion script
Id: cif_fix_values 7556 2019-12-06 15:28:31Z antanas 

 Adding full bibliography for 7706490--7706495.cif.
;
_cod_database_code 7706493
_shelx_shelxl_version_number 2014/7
_shelx_space_group_comment
;
The symmetry employed for this shelxl refinement is uniquely defined
by the following loop, which should always be used as a source of
symmetry information in preference to the above space-group names.
They are only intended as comments.
;
_shelx_estimated_absorpt_t_max 0.930
_shelx_estimated_absorpt_t_min 0.854
_olex2_refinement_description
;
1. Fixed Uiso
 At 1.2 times of:
  All C(H) groups
 At 1.5 times of:
  All C(H,H,H) groups
2.a Ternary CH refined with riding coordinates:
 C32(H32), C17(H17), C20(H20), C29(H29)
2.b Aromatic/amide H refined with riding coordinates:
 C8(H8), C14(H14), C2(H2), C41(H41), C13(H13), C3(H3), C5(H5), C37(H37),
 C4(H4), C40(H40), C15(H15), C39(H39), C27(H27), C38(H38), C25(H25), C26(H26)
2.c Idealised Me refined as rotating group:
 C10(H10A,H10B,H10C), C6(H6A,H6B,H6C), C43(H43A,H43B,H43C), C44(H44A,H44B,
 H44C), C45(H45A,H45B,H45C), C31(H31A,H31B,H31C), C18(H18A,H18B,H18C), C49(H49A,
 H49B,H49C), C30(H30A,H30B,H30C), C19(H19A,H19B,H19C), C33(H33A,H33B,H33C),
 C21(H21A,H21B,H21C), C22(H22A,H22B,H22C), C48(H48A,H48B,H48C), C47(H47A,H47B,
 H47C), C34(H34A,H34B,H34C)
;
_olex2_submission_special_instructions 'No special instructions were received'

loop_
_space_group_symop_operation_xyz
'x, y, z'
'-x, y+1/2, -z+1/2'
'-x, -y, -z'
'x, -y-1/2, z-1/2'

loop_
_atom_site_label
_atom_site_type_symbol
_atom_site_fract_x
_atom_site_fract_y
_atom_site_fract_z
_atom_site_U_iso_or_equiv
_atom_site_adp_type
_atom_site_occupancy
_atom_site_site_symmetry_order
_atom_site_calc_flag
_atom_site_refinement_flags_posn
_atom_site_refinement_flags_adp
_atom_site_refinement_flags_occupancy
_atom_site_disorder_assembly
_atom_site_disorder_group
Re1 Re 0.22636(2) 0.59133(2) 0.39618(2) 0.01175(3) Uani 1 1 d . . . . .
Si1 Si 0.33113(3) 0.49080(6) 0.40339(3) 0.01679(13) Uani 1 1 d . . . . .
N1 N 0.15884(8) 0.45685(17) 0.37125(9) 0.0153(4) Uani 1 1 d . . . . .
N2 N 0.19802(8) 0.59673(17) 0.49241(9) 0.0152(4) Uani 1 1 d . . . . .
N3 N 0.33297(8) 0.30304(18) 0.42746(9) 0.0185(4) Uani 1 1 d . . . . .
N4 N 0.38027(8) 0.39497(19) 0.35051(10) 0.0220(4) Uani 1 1 d . . . . .
C8 C 0.12810(10) 0.4167(2) 0.48311(12) 0.0194(5) Uani 1 1 d . . . . .
H8 H 0.1063 0.3579 0.5088 0.023 Uiso 1 1 calc R . . . .
C35 C 0.37597(10) 0.2851(2) 0.38676(11) 0.0208(5) Uani 1 1 d . . . . .
C14 C 0.08843(11) 0.4017(3) 0.16432(12) 0.0303(6) Uani 1 1 d . . . . .
H14 H 0.0708 0.3866 0.1189 0.036 Uiso 1 1 calc R . . . .
C36 C 0.41416(10) 0.1646(2) 0.38490(12) 0.0226(5) Uani 1 1 d . . . . .
C9 C 0.12465(9) 0.3927(2) 0.41355(12) 0.0181(5) Uani 1 1 d . . . . .
C2 C 0.29617(10) 0.7499(2) 0.39942(11) 0.0185(5) Uani 1 1 d . . . . .
H2 H 0.3197 0.7809 0.4394 0.022 Uiso 1 1 calc R . . . .
C24 C 0.16938(11) 0.8178(2) 0.52523(11) 0.0226(5) Uani 1 1 d . . . . .
C41 C 0.47090(10) 0.1606(2) 0.42230(12) 0.0258(5) Uani 1 1 d . . . . .
H41 H 0.4856 0.2346 0.4481 0.031 Uiso 1 1 calc R . . . .
C13 C 0.13492(11) 0.3232(2) 0.19276(12) 0.0271(5) Uani 1 1 d . . . . .
H13 H 0.1498 0.2555 0.1661 0.033 Uiso 1 1 calc R . . . .
C1 C 0.31309(9) 0.6460(2) 0.35549(11) 0.0172(5) Uani 1 1 d . . . . .
C42 C 0.31885(10) 0.2222(2) 0.48647(11) 0.0204(5) Uani 1 1 d . . . . .
C23 C 0.21240(10) 0.7156(2) 0.53183(10) 0.0174(4) Uani 1 1 d . . . . .
C3 C 0.23859(10) 0.7974(2) 0.37268(11) 0.0182(5) Uani 1 1 d . . . . .
H3 H 0.2160 0.8632 0.3927 0.022 Uiso 1 1 calc R . . . .
C12 C 0.16072(11) 0.3411(2) 0.25999(11) 0.0226(5) Uani 1 1 d . . . . .
C11 C 0.13799(10) 0.4408(2) 0.29876(11) 0.0191(5) Uani 1 1 d . . . . .
C7 C 0.15929(9) 0.5155(2) 0.51982(11) 0.0180(5) Uani 1 1 d . . . . .
C10 C 0.07986(11) 0.2893(2) 0.38550(13) 0.0292(6) Uani 1 1 d . . . . .
H10A H 0.0507 0.3280 0.3502 0.044 Uiso 1 1 calc GR . . . .
H10B H 0.0582 0.2550 0.4225 0.044 Uiso 1 1 calc GR . . . .
H10C H 0.1017 0.2180 0.3656 0.044 Uiso 1 1 calc GR . . . .
C32 C 0.10984(11) 0.8092(3) 0.47870(13) 0.0317(6) Uani 1 1 d . . . . .
H32 H 0.1138 0.7373 0.4451 0.038 Uiso 1 1 calc R . . . .
C5 C 0.26567(10) 0.6382(2) 0.29866(11) 0.0194(5) Uani 1 1 d . . . . .
H5 H 0.2654 0.5816 0.2604 0.023 Uiso 1 1 calc R . . . .
C16 C 0.09158(10) 0.5243(2) 0.26929(12) 0.0246(5) Uani 1 1 d . . . . .
C37 C 0.39317(11) 0.0554(2) 0.34751(12) 0.0275(6) Uani 1 1 d . . . . .
H37 H 0.3546 0.0579 0.3214 0.033 Uiso 1 1 calc R . . . .
C4 C 0.22016(10) 0.7292(2) 0.31012(11) 0.0196(5) Uani 1 1 d . . . . .
H4 H 0.1835 0.7431 0.2814 0.024 Uiso 1 1 calc R . . . .
C40 C 0.50624(11) 0.0487(3) 0.42201(13) 0.0307(6) Uani 1 1 d . . . . .
H40 H 0.5454 0.0468 0.4469 0.037 Uiso 1 1 calc R . . . .
C15 C 0.06774(11) 0.5021(3) 0.20218(12) 0.0283(6) Uani 1 1 d . . . . .
H15 H 0.0364 0.5575 0.1819 0.034 Uiso 1 1 calc R . . . .
C46 C 0.42698(12) 0.4344(3) 0.30501(14) 0.0339(6) Uani 1 1 d . . . . .
C6 C 0.14944(12) 0.5259(3) 0.59481(12) 0.0297(6) Uani 1 1 d . . . . .
H6A H 0.1829 0.4825 0.6227 0.045 Uiso 1 1 calc GR . . . .
H6B H 0.1110 0.4838 0.6023 0.045 Uiso 1 1 calc GR . . . .
H6C H 0.1481 0.6183 0.6078 0.045 Uiso 1 1 calc GR . . . .
C39 C 0.48456(12) -0.0596(3) 0.38559(13) 0.0323(6) Uani 1 1 d . . . . .
H39 H 0.5086 -0.1366 0.3863 0.039 Uiso 1 1 calc R . . . .
C27 C 0.27377(12) 0.8412(2) 0.61615(12) 0.0278(6) Uani 1 1 d . . . . .
H27 H 0.3093 0.8501 0.6473 0.033 Uiso 1 1 calc R . . . .
C43 C 0.31550(13) 0.0761(2) 0.47143(14) 0.0327(6) Uani 1 1 d . . . . .
H43A H 0.2906 0.0613 0.4279 0.049 Uiso 1 1 calc GR . . . .
H43B H 0.2973 0.0311 0.5082 0.049 Uiso 1 1 calc GR . . . .
H43C H 0.3565 0.0421 0.4685 0.049 Uiso 1 1 calc GR . . . .
C44 C 0.36611(11) 0.2495(3) 0.54719(12) 0.0330(6) Uani 1 1 d . . . . .
H44A H 0.4063 0.2226 0.5359 0.050 Uiso 1 1 calc GR . . . .
H44B H 0.3558 0.2003 0.5871 0.050 Uiso 1 1 calc GR . . . .
H44C H 0.3666 0.3432 0.5576 0.050 Uiso 1 1 calc GR . . . .
C17 C 0.06627(11) 0.6357(3) 0.30821(14) 0.0322(6) Uani 1 1 d . . . . .
H17 H 0.0980 0.6603 0.3460 0.039 Uiso 1 1 calc R . . . .
C38 C 0.42820(12) -0.0572(3) 0.34804(13) 0.0303(6) Uani 1 1 d . . . . .
H38 H 0.4135 -0.1320 0.3228 0.036 Uiso 1 1 calc R . . . .
C28 C 0.26539(10) 0.7274(2) 0.57704(11) 0.0198(5) Uani 1 1 d . . . . .
C45 C 0.25671(10) 0.2678(2) 0.50299(12) 0.0236(5) Uani 1 1 d . . . . .
H45A H 0.2573 0.3628 0.5096 0.035 Uiso 1 1 calc GR . . . .
H45B H 0.2467 0.2249 0.5449 0.035 Uiso 1 1 calc GR . . . .
H45C H 0.2261 0.2452 0.4651 0.035 Uiso 1 1 calc GR . . . .
C20 C 0.21260(13) 0.2520(2) 0.28751(12) 0.0313(6) Uani 1 1 d . . . . .
H20 H 0.2272 0.2804 0.3350 0.038 Uiso 1 1 calc R . . . .
C25 C 0.18055(12) 0.9293(2) 0.56492(13) 0.0297(6) Uani 1 1 d . . . . .
H25 H 0.1522 0.9993 0.5604 0.036 Uiso 1 1 calc R . . . .
C26 C 0.23178(13) 0.9403(2) 0.61053(13) 0.0322(6) Uani 1 1 d . . . . .
H26 H 0.2381 1.0163 0.6381 0.039 Uiso 1 1 calc R . . . .
C29 C 0.31336(11) 0.6213(2) 0.58816(12) 0.0244(5) Uani 1 1 d . . . . .
H29 H 0.3042 0.5526 0.5524 0.029 Uiso 1 1 calc R . . . .
C31 C 0.37685(11) 0.6756(3) 0.58174(14) 0.0341(6) Uani 1 1 d . . . . .
H31A H 0.3769 0.7214 0.5380 0.051 Uiso 1 1 calc GR . . . .
H31B H 0.4061 0.6035 0.5838 0.051 Uiso 1 1 calc GR . . . .
H31C H 0.3882 0.7367 0.6193 0.051 Uiso 1 1 calc GR . . . .
C18 C 0.00966(13) 0.5968(3) 0.34085(16) 0.0456(8) Uani 1 1 d . . . . .
H18A H -0.0208 0.5622 0.3057 0.068 Uiso 1 1 calc GR . . . .
H18B H -0.0068 0.6736 0.3623 0.068 Uiso 1 1 calc GR . . . .
H18C H 0.0201 0.5296 0.3756 0.068 Uiso 1 1 calc GR . . . .
C49 C 0.39621(12) 0.5148(3) 0.24575(13) 0.0365(7) Uani 1 1 d . . . . .
H49A H 0.3653 0.4614 0.2194 0.055 Uiso 1 1 calc GR . . . .
H49B H 0.4266 0.5429 0.2161 0.055 Uiso 1 1 calc GR . . . .
H49C H 0.3770 0.5919 0.2637 0.055 Uiso 1 1 calc GR . . . .
C30 C 0.31357(14) 0.5569(3) 0.65861(14) 0.0422(7) Uani 1 1 d . . . . .
H30A H 0.3213 0.6234 0.6943 0.063 Uiso 1 1 calc GR . . . .
H30B H 0.3455 0.4903 0.6643 0.063 Uiso 1 1 calc GR . . . .
H30C H 0.2741 0.5159 0.6622 0.063 Uiso 1 1 calc GR . . . .
C19 C 0.05280(12) 0.7580(3) 0.26369(16) 0.0440(7) Uani 1 1 d . . . . .
H19A H 0.0876 0.7768 0.2384 0.066 Uiso 1 1 calc GR . . . .
H19B H 0.0455 0.8326 0.2929 0.066 Uiso 1 1 calc GR . . . .
H19C H 0.0167 0.7425 0.2313 0.066 Uiso 1 1 calc GR . . . .
C33 C 0.09521(14) 0.9356(3) 0.43859(16) 0.0514(9) Uani 1 1 d . . . . .
H33A H 0.0867 1.0056 0.4702 0.077 Uiso 1 1 calc GR . . . .
H33B H 0.0596 0.9218 0.4053 0.077 Uiso 1 1 calc GR . . . .
H33C H 0.1300 0.9604 0.4146 0.077 Uiso 1 1 calc GR . . . .
C21 C 0.26500(12) 0.2642(3) 0.24358(14) 0.0357(6) Uani 1 1 d . . . . .
H21A H 0.2516 0.2351 0.1970 0.053 Uiso 1 1 calc GR . . . .
H21B H 0.2990 0.2098 0.2629 0.053 Uiso 1 1 calc GR . . . .
H21C H 0.2781 0.3557 0.2427 0.053 Uiso 1 1 calc GR . . . .
C22 C 0.19311(17) 0.1080(3) 0.28964(15) 0.0480(8) Uani 1 1 d . . . . .
H22A H 0.1594 0.0995 0.3178 0.072 Uiso 1 1 calc GR . . . .
H22B H 0.2274 0.0549 0.3093 0.072 Uiso 1 1 calc GR . . . .
H22C H 0.1800 0.0777 0.2432 0.072 Uiso 1 1 calc GR . . . .
C48 C 0.45787(16) 0.3189(3) 0.27398(17) 0.0608(11) Uani 1 1 d . . . . .
H48A H 0.4838 0.2734 0.3099 0.091 Uiso 1 1 calc GR . . . .
H48B H 0.4826 0.3507 0.2391 0.091 Uiso 1 1 calc GR . . . .
H48C H 0.4270 0.2585 0.2531 0.091 Uiso 1 1 calc GR . . . .
C47 C 0.47365(12) 0.5198(3) 0.34675(17) 0.0526(9) Uani 1 1 d . . . . .
H47A H 0.4535 0.5971 0.3632 0.079 Uiso 1 1 calc GR . . . .
H47B H 0.5048 0.5473 0.3180 0.079 Uiso 1 1 calc GR . . . .
H47C H 0.4926 0.4699 0.3858 0.079 Uiso 1 1 calc GR . . . .
C34 C 0.05622(12) 0.7770(3) 0.51838(16) 0.0430(7) Uani 1 1 d . . . . .
H34A H 0.0631 0.6923 0.5411 0.065 Uiso 1 1 calc GR . . . .
H34B H 0.0190 0.7733 0.4868 0.065 Uiso 1 1 calc GR . . . .
H34C H 0.0522 0.8449 0.5527 0.065 Uiso 1 1 calc GR . . . .
H1 H 0.3722(10) 0.529(2) 0.4599(12) 0.023(6) Uiso 1 1 d . . . . .

loop_
_atom_site_aniso_label
_atom_site_aniso_U_11
_atom_site_aniso_U_22
_atom_site_aniso_U_33
_atom_site_aniso_U_23
_atom_site_aniso_U_13
_atom_site_aniso_U_12
Re1 0.01174(4) 0.01052(4) 0.01296(4) 0.00166(3) 0.00116(3) 0.00010(3)
Si1 0.0140(3) 0.0172(3) 0.0196(3) 0.0049(2) 0.0038(2) 0.0029(2)
N1 0.0143(9) 0.0137(9) 0.0173(9) 0.0000(7) -0.0017(7) -0.0012(7)
N2 0.0165(9) 0.0148(9) 0.0148(9) 0.0016(7) 0.0035(7) 0.0005(7)
N3 0.0186(9) 0.0175(10) 0.0204(9) 0.0061(8) 0.0065(8) 0.0052(8)
N4 0.0198(10) 0.0238(11) 0.0239(10) 0.0109(8) 0.0097(8) 0.0081(8)
C8 0.0142(10) 0.0181(11) 0.0269(12) 0.0085(10) 0.0059(9) -0.0021(9)
C35 0.0197(11) 0.0221(12) 0.0206(11) 0.0035(10) 0.0015(9) 0.0052(10)
C14 0.0273(13) 0.0419(16) 0.0201(12) 0.0086(11) -0.0054(10) -0.0204(12)
C36 0.0221(12) 0.0247(13) 0.0227(12) 0.0105(10) 0.0098(9) 0.0095(10)
C9 0.0132(10) 0.0135(11) 0.0274(12) 0.0051(9) 0.0011(9) -0.0002(9)
C2 0.0182(11) 0.0130(11) 0.0244(12) 0.0044(9) 0.0032(9) -0.0069(9)
C24 0.0305(13) 0.0214(12) 0.0178(11) 0.0015(9) 0.0113(10) 0.0044(10)
C41 0.0218(12) 0.0297(13) 0.0274(13) 0.0095(11) 0.0092(10) 0.0048(10)
C13 0.0369(14) 0.0241(13) 0.0200(12) -0.0003(10) 0.0013(10) -0.0144(11)
C1 0.0118(10) 0.0192(11) 0.0221(11) 0.0078(9) 0.0088(9) -0.0015(9)
C42 0.0218(11) 0.0184(11) 0.0220(11) 0.0075(9) 0.0065(9) 0.0052(9)
C23 0.0250(11) 0.0157(11) 0.0126(10) 0.0016(9) 0.0067(9) -0.0010(9)
C3 0.0206(11) 0.0074(10) 0.0278(12) 0.0054(9) 0.0085(9) 0.0008(8)
C12 0.0324(13) 0.0147(11) 0.0197(11) 0.0028(9) -0.0016(10) -0.0070(10)
C11 0.0213(11) 0.0165(11) 0.0182(11) 0.0018(9) -0.0040(9) -0.0069(9)
C7 0.0157(10) 0.0200(11) 0.0190(11) 0.0042(9) 0.0052(9) 0.0029(9)
C10 0.0237(12) 0.0262(13) 0.0375(14) 0.0001(11) 0.0018(11) -0.0090(11)
C32 0.0306(14) 0.0369(15) 0.0278(13) -0.0044(11) 0.0036(11) 0.0171(12)
C5 0.0247(12) 0.0181(11) 0.0166(11) 0.0052(9) 0.0080(9) 0.0000(9)
C16 0.0197(12) 0.0246(13) 0.0276(13) 0.0049(10) -0.0061(10) -0.0073(10)
C37 0.0295(13) 0.0305(14) 0.0231(12) 0.0047(11) 0.0056(10) 0.0122(11)
C4 0.0201(11) 0.0193(11) 0.0194(11) 0.0118(9) 0.0014(9) -0.0001(9)
C40 0.0203(12) 0.0424(16) 0.0309(14) 0.0145(12) 0.0091(10) 0.0120(11)
C15 0.0195(12) 0.0347(14) 0.0285(13) 0.0127(11) -0.0076(10) -0.0091(11)
C46 0.0279(13) 0.0363(15) 0.0410(15) 0.0216(12) 0.0200(12) 0.0152(12)
C6 0.0346(14) 0.0349(15) 0.0215(12) 0.0060(11) 0.0115(11) -0.0038(12)
C39 0.0371(15) 0.0349(15) 0.0271(13) 0.0074(11) 0.0133(11) 0.0198(12)
C27 0.0392(15) 0.0275(13) 0.0167(12) -0.0033(10) 0.0036(10) -0.0089(12)
C43 0.0446(16) 0.0210(13) 0.0359(15) 0.0078(11) 0.0199(12) 0.0058(12)
C44 0.0305(14) 0.0430(16) 0.0255(13) 0.0133(12) 0.0025(11) 0.0074(12)
C17 0.0248(13) 0.0327(14) 0.0359(15) 0.0017(12) -0.0117(11) 0.0081(11)
C38 0.0385(15) 0.0285(14) 0.0254(13) 0.0012(11) 0.0094(11) 0.0131(12)
C28 0.0279(12) 0.0191(11) 0.0128(10) 0.0009(9) 0.0036(9) -0.0040(10)
C45 0.0236(12) 0.0209(12) 0.0278(12) 0.0084(10) 0.0095(10) 0.0041(10)
C20 0.0567(17) 0.0169(12) 0.0182(12) -0.0032(10) -0.0049(11) 0.0086(12)
C25 0.0451(16) 0.0195(13) 0.0274(13) -0.0003(10) 0.0166(12) 0.0089(11)
C26 0.0534(17) 0.0203(13) 0.0252(13) -0.0063(10) 0.0140(12) -0.0065(12)
C29 0.0271(13) 0.0229(12) 0.0215(12) -0.0001(10) -0.0050(10) -0.0018(10)
C31 0.0274(13) 0.0376(15) 0.0348(15) -0.0009(12) -0.0086(11) -0.0019(12)
C18 0.0388(16) 0.0469(18) 0.0521(19) 0.0098(15) 0.0091(14) 0.0159(14)
C49 0.0378(15) 0.0401(16) 0.0352(15) 0.0198(13) 0.0209(12) 0.0148(13)
C30 0.0516(18) 0.0385(16) 0.0340(15) 0.0135(13) -0.0078(13) -0.0011(14)
C19 0.0296(14) 0.0324(16) 0.066(2) 0.0098(14) -0.0119(14) 0.0066(12)
C33 0.0411(17) 0.069(2) 0.0471(18) 0.0253(16) 0.0169(14) 0.0309(16)
C21 0.0421(16) 0.0258(14) 0.0365(15) 0.0002(12) -0.0077(12) 0.0101(12)
C22 0.093(3) 0.0201(14) 0.0351(16) 0.0063(12) 0.0242(16) 0.0094(15)
C48 0.073(2) 0.058(2) 0.061(2) 0.0386(17) 0.0547(19) 0.0428(18)
C47 0.0237(14) 0.071(2) 0.065(2) 0.0340(18) 0.0113(14) -0.0010(15)
C34 0.0301(15) 0.0437(17) 0.0554(19) 0.0032(15) 0.0054(13) 0.0062(13)

loop_
_atom_type_symbol
_atom_type_description
_atom_type_scat_dispersion_real
_atom_type_scat_dispersion_imag
_atom_type_scat_source
C C 0.0034 0.0017 'Calculated using XDISP in WinGX (Farrugia, 1999)'
H H 0.0000 0.0000 'Calculated using XDISP in WinGX (Farrugia, 1999)'
N N 0.0065 0.0035 'Calculated using XDISP in WinGX (Farrugia, 1999)'
Re Re -1.0625 7.5606 'Calculated using XDISP in WinGX (Farrugia, 1999)'
Si Si 0.0864 0.0750 'Calculated using XDISP in WinGX (Farrugia, 1999)'

loop_
_geom_angle_atom_site_label_1
_geom_angle_atom_site_label_2
_geom_angle_atom_site_label_3
_geom_angle
_geom_angle_site_symmetry_1
_geom_angle_site_symmetry_3
_geom_angle_publ_flag
N1 Re1 Si1 112.46(5) . . ?
N1 Re1 N2 87.23(7) . . ?
N1 Re1 C2 167.54(7) . . ?
N1 Re1 C1 135.71(8) . . ?
N1 Re1 C3 134.49(7) . . ?
N1 Re1 C5 106.18(8) . . ?
N1 Re1 C4 105.19(8) . . ?
N2 Re1 Si1 109.14(5) . . ?
N2 Re1 C2 103.44(8) . . ?
N2 Re1 C1 133.07(8) . . ?
N2 Re1 C3 103.08(8) . . ?
N2 Re1 C5 165.03(8) . . ?
N2 Re1 C4 133.79(8) . . ?
C2 Re1 Si1 70.44(6) . . ?
C2 Re1 C5 62.52(8) . . ?
C1 Re1 Si1 45.66(6) . . ?
C1 Re1 C2 37.72(8) . . ?
C1 Re1 C5 37.88(8) . . ?
C3 Re1 Si1 105.70(6) . . ?
C3 Re1 C2 37.29(8) . . ?
C3 Re1 C1 63.28(8) . . ?
C3 Re1 C5 62.83(8) . . ?
C3 Re1 C4 38.29(8) . . ?
C5 Re1 Si1 72.34(6) . . ?
C4 Re1 Si1 106.58(6) . . ?
C4 Re1 C2 62.79(8) . . ?
C4 Re1 C1 63.10(8) . . ?
C4 Re1 C5 36.96(8) . . ?
Re1 Si1 H1 116.1(9) . . ?
N3 Si1 Re1 113.80(6) . . ?
N3 Si1 C35 33.99(7) . . ?
N3 Si1 H1 95.0(10) . . ?
N4 Si1 Re1 140.38(7) . . ?
N4 Si1 N3 67.96(8) . . ?
N4 Si1 C35 34.44(8) . . ?
N4 Si1 C1 105.74(9) . . ?
N4 Si1 H1 102.7(9) . . ?
C35 Si1 Re1 138.67(6) . . ?
C35 Si1 H1 96.4(10) . . ?
C1 Si1 Re1 58.70(6) . . ?
C1 Si1 N3 160.77(9) . . ?
C1 Si1 C35 139.18(9) . . ?
C1 Si1 H1 104.2(10) . . ?
C9 N1 Re1 128.26(14) . . ?
C9 N1 C11 113.99(17) . . ?
C11 N1 Re1 117.07(13) . . ?
C23 N2 Re1 116.15(13) . . ?
C7 N2 Re1 128.44(15) . . ?
C7 N2 C23 114.38(17) . . ?
C35 N3 Si1 89.26(14) . . ?
C35 N3 C42 128.49(18) . . ?
C42 N3 Si1 136.64(14) . . ?
C35 N4 Si1 93.69(14) . . ?
C35 N4 C46 129.70(19) . . ?
C46 N4 Si1 132.54(16) . . ?
C9 C8 H8 115.9 . . ?
C7 C8 H8 115.9 . . ?
C7 C8 C9 128.1(2) . . ?
N3 C35 Si1 56.76(11) . . ?
N3 C35 N4 107.68(19) . . ?
N3 C35 C36 125.1(2) . . ?
N4 C35 Si1 51.87(11) . . ?
N4 C35 C36 127.2(2) . . ?
C36 C35 Si1 169.29(17) . . ?
C13 C14 H14 120.2 . . ?
C15 C14 H14 120.2 . . ?
C15 C14 C13 119.5(2) . . ?
C41 C36 C35 119.6(2) . . ?
C41 C36 C37 119.3(2) . . ?
C37 C36 C35 121.1(2) . . ?
N1 C9 C8 123.2(2) . . ?
N1 C9 C10 120.2(2) . . ?
C8 C9 C10 116.7(2) . . ?
Re1 C2 H2 125.6 . . ?
C1 C2 Re1 70.90(11) . . ?
C1 C2 H2 125.9 . . ?
C3 C2 Re1 69.19(12) . . ?
C3 C2 H2 125.9 . . ?
C3 C2 C1 108.18(19) . . ?
C23 C24 C32 123.0(2) . . ?
C25 C24 C23 118.6(2) . . ?
C25 C24 C32 118.4(2) . . ?
C36 C41 H41 119.9 . . ?
C40 C41 C36 120.1(2) . . ?
C40 C41 H41 119.9 . . ?
C14 C13 H13 119.3 . . ?
C14 C13 C12 121.5(2) . . ?
C12 C13 H13 119.3 . . ?
Si1 C1 Re1 75.63(7) . . ?
C2 C1 Re1 71.38(11) . . ?
C2 C1 Si1 112.23(15) . . ?
C2 C1 C5 106.76(18) . . ?
C5 C1 Re1 71.51(11) . . ?
C5 C1 Si1 116.14(16) . . ?
N3 C42 C43 113.82(19) . . ?
N3 C42 C44 108.98(19) . . ?
N3 C42 C45 105.51(17) . . ?
C43 C42 C44 110.3(2) . . ?
C45 C42 C43 108.4(2) . . ?
C45 C42 C44 109.68(19) . . ?
C24 C23 N2 117.48(19) . . ?
C28 C23 N2 121.98(19) . . ?
C28 C23 C24 120.5(2) . . ?
Re1 C3 H3 120.9 . . ?
C2 C3 Re1 73.52(12) . . ?
C2 C3 H3 125.8 . . ?
C2 C3 C4 108.34(19) . . ?
C4 C3 Re1 71.46(12) . . ?
C4 C3 H3 125.8 . . ?
C13 C12 C11 118.5(2) . . ?
C13 C12 C20 118.5(2) . . ?
C11 C12 C20 123.0(2) . . ?
C12 C11 N1 121.32(19) . . ?
C12 C11 C16 120.4(2) . . ?
C16 C11 N1 118.2(2) . . ?
N2 C7 C8 123.0(2) . . ?
N2 C7 C6 120.6(2) . . ?
C8 C7 C6 116.3(2) . . ?
C9 C10 H10A 109.5 . . ?
C9 C10 H10B 109.5 . . ?
C9 C10 H10C 109.5 . . ?
H10A C10 H10B 109.5 . . ?
H10A C10 H10C 109.5 . . ?
H10B C10 H10C 109.5 . . ?
C24 C32 H32 108.0 . . ?
C24 C32 C33 112.5(2) . . ?
C24 C32 C34 112.1(2) . . ?
C33 C32 H32 108.0 . . ?
C34 C32 H32 108.0 . . ?
C34 C32 C33 108.2(2) . . ?
Re1 C5 H5 125.3 . . ?
C1 C5 Re1 70.60(11) . . ?
C1 C5 H5 125.9 . . ?
C4 C5 Re1 69.73(12) . . ?
C4 C5 C1 108.2(2) . . ?
C4 C5 H5 125.9 . . ?
C11 C16 C17 122.7(2) . . ?
C15 C16 C11 118.5(2) . . ?
C15 C16 C17 118.8(2) . . ?
C36 C37 H37 119.8 . . ?
C38 C37 C36 120.5(2) . . ?
C38 C37 H37 119.8 . . ?
Re1 C4 H4 122.3 . . ?
C3 C4 Re1 70.25(12) . . ?
C3 C4 H4 125.8 . . ?
C5 C4 Re1 73.31(12) . . ?
C5 C4 C3 108.40(19) . . ?
C5 C4 H4 125.8 . . ?
C41 C40 H40 120.0 . . ?
C39 C40 C41 120.0(2) . . ?
C39 C40 H40 120.0 . . ?
C14 C15 C16 121.5(2) . . ?
C14 C15 H15 119.2 . . ?
C16 C15 H15 119.2 . . ?
N4 C46 C49 108.78(19) . . ?
N4 C46 C48 113.6(2) . . ?
N4 C46 C47 107.8(2) . . ?
C48 C46 C49 107.1(2) . . ?
C47 C46 C49 108.9(2) . . ?
C47 C46 C48 110.6(3) . . ?
C7 C6 H6A 109.5 . . ?
C7 C6 H6B 109.5 . . ?
C7 C6 H6C 109.5 . . ?
H6A C6 H6B 109.5 . . ?
H6A C6 H6C 109.5 . . ?
H6B C6 H6C 109.5 . . ?
C40 C39 H39 119.7 . . ?
C40 C39 C38 120.6(2) . . ?
C38 C39 H39 119.7 . . ?
C28 C27 H27 119.3 . . ?
C26 C27 H27 119.3 . . ?
C26 C27 C28 121.5(2) . . ?
C42 C43 H43A 109.5 . . ?
C42 C43 H43B 109.5 . . ?
C42 C43 H43C 109.5 . . ?
H43A C43 H43B 109.5 . . ?
H43A C43 H43C 109.5 . . ?
H43B C43 H43C 109.5 . . ?
C42 C44 H44A 109.5 . . ?
C42 C44 H44B 109.5 . . ?
C42 C44 H44C 109.5 . . ?
H44A C44 H44B 109.5 . . ?
H44A C44 H44C 109.5 . . ?
H44B C44 H44C 109.5 . . ?
C16 C17 H17 107.3 . . ?
C16 C17 C18 112.6(2) . . ?
C16 C17 C19 112.5(2) . . ?
C18 C17 H17 107.3 . . ?
C18 C17 C19 109.5(2) . . ?
C19 C17 H17 107.3 . . ?
C37 C38 H38 120.3 . . ?
C39 C38 C37 119.4(3) . . ?
C39 C38 H38 120.3 . . ?
C23 C28 C29 123.8(2) . . ?
C27 C28 C23 118.3(2) . . ?
C27 C28 C29 117.8(2) . . ?
C42 C45 H45A 109.5 . . ?
C42 C45 H45B 109.5 . . ?
C42 C45 H45C 109.5 . . ?
H45A C45 H45B 109.5 . . ?
H45A C45 H45C 109.5 . . ?
H45B C45 H45C 109.5 . . ?
C12 C20 H20 108.4 . . ?
C12 C20 C21 110.0(2) . . ?
C12 C20 C22 112.3(2) . . ?
C21 C20 H20 108.4 . . ?
C21 C20 C22 109.1(2) . . ?
C22 C20 H20 108.4 . . ?
C24 C25 H25 119.4 . . ?
C26 C25 C24 121.3(2) . . ?
C26 C25 H25 119.4 . . ?
C27 C26 C25 119.8(2) . . ?
C27 C26 H26 120.1 . . ?
C25 C26 H26 120.1 . . ?
C28 C29 H29 108.4 . . ?
C28 C29 C31 111.4(2) . . ?
C28 C29 C30 111.8(2) . . ?
C31 C29 H29 108.4 . . ?
C31 C29 C30 108.4(2) . . ?
C30 C29 H29 108.4 . . ?
C29 C31 H31A 109.5 . . ?
C29 C31 H31B 109.5 . . ?
C29 C31 H31C 109.5 . . ?
H31A C31 H31B 109.5 . . ?
H31A C31 H31C 109.5 . . ?
H31B C31 H31C 109.5 . . ?
C17 C18 H18A 109.5 . . ?
C17 C18 H18B 109.5 . . ?
C17 C18 H18C 109.5 . . ?
H18A C18 H18B 109.5 . . ?
H18A C18 H18C 109.5 . . ?
H18B C18 H18C 109.5 . . ?
C46 C49 H49A 109.5 . . ?
C46 C49 H49B 109.5 . . ?
C46 C49 H49C 109.5 . . ?
H49A C49 H49B 109.5 . . ?
H49A C49 H49C 109.5 . . ?
H49B C49 H49C 109.5 . . ?
C29 C30 H30A 109.5 . . ?
C29 C30 H30B 109.5 . . ?
C29 C30 H30C 109.5 . . ?
H30A C30 H30B 109.5 . . ?
H30A C30 H30C 109.5 . . ?
H30B C30 H30C 109.5 . . ?
C17 C19 H19A 109.5 . . ?
C17 C19 H19B 109.5 . . ?
C17 C19 H19C 109.5 . . ?
H19A C19 H19B 109.5 . . ?
H19A C19 H19C 109.5 . . ?
H19B C19 H19C 109.5 . . ?
C32 C33 H33A 109.5 . . ?
C32 C33 H33B 109.5 . . ?
C32 C33 H33C 109.5 . . ?
H33A C33 H33B 109.5 . . ?
H33A C33 H33C 109.5 . . ?
H33B C33 H33C 109.5 . . ?
C20 C21 H21A 109.5 . . ?
C20 C21 H21B 109.5 . . ?
C20 C21 H21C 109.5 . . ?
H21A C21 H21B 109.5 . . ?
H21A C21 H21C 109.5 . . ?
H21B C21 H21C 109.5 . . ?
C20 C22 H22A 109.5 . . ?
C20 C22 H22B 109.5 . . ?
C20 C22 H22C 109.5 . . ?
H22A C22 H22B 109.5 . . ?
H22A C22 H22C 109.5 . . ?
H22B C22 H22C 109.5 . . ?
C46 C48 H48A 109.5 . . ?
C46 C48 H48B 109.5 . . ?
C46 C48 H48C 109.5 . . ?
H48A C48 H48B 109.5 . . ?
H48A C48 H48C 109.5 . . ?
H48B C48 H48C 109.5 . . ?
C46 C47 H47A 109.5 . . ?
C46 C47 H47B 109.5 . . ?
C46 C47 H47C 109.5 . . ?
H47A C47 H47B 109.5 . . ?
H47A C47 H47C 109.5 . . ?
H47B C47 H47C 109.5 . . ?
C32 C34 H34A 109.5 . . ?
C32 C34 H34B 109.5 . . ?
C32 C34 H34C 109.5 . . ?
H34A C34 H34B 109.5 . . ?
H34A C34 H34C 109.5 . . ?
H34B C34 H34C 109.5 . . ?

loop_
_geom_bond_atom_site_label_1
_geom_bond_atom_site_label_2
_geom_bond_distance
_geom_bond_site_symmetry_2
_geom_bond_publ_flag
Re1 Si1 2.5299(6) . ?
Re1 N1 2.0533(17) . ?
Re1 N2 2.0596(17) . ?
Re1 C2 2.238(2) . ?
Re1 C1 2.232(2) . ?
Re1 C3 2.182(2) . ?
Re1 C5 2.244(2) . ?
Re1 C4 2.198(2) . ?
Si1 N3 1.9779(19) . ?
Si1 N4 1.8641(19) . ?
Si1 C35 2.365(2) . ?
Si1 C1 1.868(2) . ?
Si1 H1 1.42(2) . ?
N1 C9 1.354(3) . ?
N1 C11 1.461(3) . ?
N2 C23 1.460(3) . ?
N2 C7 1.348(3) . ?
N3 C35 1.322(3) . ?
N3 C42 1.487(3) . ?
N4 C35 1.340(3) . ?
N4 C46 1.495(3) . ?
C8 H8 0.9500 . ?
C8 C9 1.385(3) . ?
C8 C7 1.384(3) . ?
C35 C36 1.499(3) . ?
C14 H14 0.9500 . ?
C14 C13 1.377(4) . ?
C14 C15 1.377(4) . ?
C36 C41 1.388(3) . ?
C36 C37 1.390(4) . ?
C9 C10 1.514(3) . ?
C2 H2 0.9500 . ?
C2 C1 1.445(3) . ?
C2 C3 1.414(3) . ?
C24 C23 1.411(3) . ?
C24 C32 1.526(3) . ?
C24 C25 1.390(3) . ?
C41 H41 0.9500 . ?
C41 C40 1.387(3) . ?
C13 H13 0.9500 . ?
C13 C12 1.397(3) . ?
C1 C5 1.453(3) . ?
C42 C43 1.523(3) . ?
C42 C44 1.529(3) . ?
C42 C45 1.522(3) . ?
C23 C28 1.401(3) . ?
C3 H3 0.9500 . ?
C3 C4 1.436(3) . ?
C12 C11 1.400(3) . ?
C12 C20 1.521(3) . ?
C11 C16 1.413(3) . ?
C7 C6 1.519(3) . ?
C10 H10A 0.9800 . ?
C10 H10B 0.9800 . ?
C10 H10C 0.9800 . ?
C32 H32 1.0000 . ?
C32 C33 1.532(4) . ?
C32 C34 1.527(4) . ?
C5 H5 0.9500 . ?
C5 C4 1.408(3) . ?
C16 C15 1.388(3) . ?
C16 C17 1.514(4) . ?
C37 H37 0.9500 . ?
C37 C38 1.389(3) . ?
C4 H4 0.9500 . ?
C40 H40 0.9500 . ?
C40 C39 1.378(4) . ?
C15 H15 0.9500 . ?
C46 C49 1.527(3) . ?
C46 C48 1.526(4) . ?
C46 C47 1.525(4) . ?
C6 H6A 0.9800 . ?
C6 H6B 0.9800 . ?
C6 H6C 0.9800 . ?
C39 H39 0.9500 . ?
C39 C38 1.382(4) . ?
C27 H27 0.9500 . ?
C27 C28 1.397(3) . ?
C27 C26 1.373(4) . ?
C43 H43A 0.9800 . ?
C43 H43B 0.9800 . ?
C43 H43C 0.9800 . ?
C44 H44A 0.9800 . ?
C44 H44B 0.9800 . ?
C44 H44C 0.9800 . ?
C17 H17 1.0000 . ?
C17 C18 1.523(4) . ?
C17 C19 1.539(4) . ?
C38 H38 0.9500 . ?
C28 C29 1.518(3) . ?
C45 H45A 0.9800 . ?
C45 H45B 0.9800 . ?
C45 H45C 0.9800 . ?
C20 H20 1.0000 . ?
C20 C21 1.526(4) . ?
C20 C22 1.537(4) . ?
C25 H25 0.9500 . ?
C25 C26 1.375(4) . ?
C26 H26 0.9500 . ?
C29 H29 1.0000 . ?
C29 C31 1.531(3) . ?
C29 C30 1.535(3) . ?
C31 H31A 0.9800 . ?
C31 H31B 0.9800 . ?
C31 H31C 0.9800 . ?
C18 H18A 0.9800 . ?
C18 H18B 0.9800 . ?
C18 H18C 0.9800 . ?
C49 H49A 0.9800 . ?
C49 H49B 0.9800 . ?
C49 H49C 0.9800 . ?
C30 H30A 0.9800 . ?
C30 H30B 0.9800 . ?
C30 H30C 0.9800 . ?
C19 H19A 0.9800 . ?
C19 H19B 0.9800 . ?
C19 H19C 0.9800 . ?
C33 H33A 0.9800 . ?
C33 H33B 0.9800 . ?
C33 H33C 0.9800 . ?
C21 H21A 0.9800 . ?
C21 H21B 0.9800 . ?
C21 H21C 0.9800 . ?
C22 H22A 0.9800 . ?
C22 H22B 0.9800 . ?
C22 H22C 0.9800 . ?
C48 H48A 0.9800 . ?
C48 H48B 0.9800 . ?
C48 H48C 0.9800 . ?
C47 H47A 0.9800 . ?
C47 H47B 0.9800 . ?
C47 H47C 0.9800 . ?
C34 H34A 0.9800 . ?
C34 H34B 0.9800 . ?
C34 H34C 0.9800 . ?
